data_2213680
loop_
_publ_author_name
'H. Zhong'
'X.-R. Zeng'
'X.-M. Yang'
'Q.-Y. Luo'

_publ_section_title
;
 Bis(4-phenylpyridinium)
 tetrakis(nitrato-\k^2^<i>O</i>,<i>O</i>')stannate(IV)
;
_journal_coeditor_code BQ2015
_journal_issue 6
_journal_name_full 'Acta Crystallographica Section E'
_journal_page_first m1567
_journal_page_last m1567
_journal_paper_doi 10.1107/S1600536807021174
_journal_volume 63
_journal_year 2007
_chemical_formula_iupac '(C11 H9 N)2 [Sn (N O3)4]'
_chemical_formula_moiety '2C11 H9 N + , N4 O12 Sn 2-'
_chemical_formula_sum 'C22 H18 N6 O12 Sn'
_chemical_formula_weight 677.11
_chemical_name_systematic
;
Bis(4-phenylpyridinium) tetrakis(nitrato-\k^2^O,O')tin(IV)
;
_space_group_IT_number 15
_symmetry_cell_setting monoclinic
_symmetry_space_group_name_Hall '-C 2yc'
_symmetry_space_group_name_H-M 'C 1 2/c 1'
_atom_sites_solution_hydrogens geom
_atom_sites_solution_primary direct
_atom_sites_solution_secondary difmap
_audit_creation_method SHELXL97
_cell_angle_alpha 90.00
_cell_angle_beta 118.823(9)
_cell_angle_gamma 90.00
_cell_formula_units_Z 4
_cell_length_a 20.121(5)
_cell_length_b 7.8112(12)
_cell_length_c 18.307(5)
_cell_measurement_reflns_used 8235
_cell_measurement_temperature 273(2)
_cell_measurement_theta_max 29.457
_cell_measurement_theta_min 2.529
_cell_volume 2520.8(10)
_computing_cell_refinement 'SAINT (Siemens, 1996)'
_computing_data_collection 'SMART (Siemens, 1996)'
_computing_data_reduction SAINT
_computing_molecular_graphics 'SHELXTL (Siemens, 1996)'
_computing_publication_material SHELXTL
_computing_structure_refinement 'SHELXL97 (Sheldrick, 1997)'
_computing_structure_solution 'SHELXS97 (Sheldrick, 1997)'
_diffrn_ambient_temperature 273(2)
_diffrn_measured_fraction_theta_full 0.961
_diffrn_measured_fraction_theta_max 0.961
_diffrn_measurement_device_type 'Bruker APEXII area-detector'
_diffrn_measurement_method '\f and \w'
_diffrn_radiation_monochromator graphite
_diffrn_radiation_source 'fine-focus sealed tube'
_diffrn_radiation_type MoK\a
_diffrn_radiation_wavelength 0.71073
_diffrn_reflns_av_R_equivalents 0.0144
_diffrn_reflns_av_sigmaI/netI 0.0114
_diffrn_reflns_limit_h_max 25
_diffrn_reflns_limit_h_min -24
_diffrn_reflns_limit_k_max 9
_diffrn_reflns_limit_k_min -9
_diffrn_reflns_limit_l_max 22
_diffrn_reflns_limit_l_min -22
_diffrn_reflns_number 8171
_diffrn_reflns_theta_full 26.40
_diffrn_reflns_theta_max 26.40
_diffrn_reflns_theta_min 2.31
_diffrn_standards_number 0
_exptl_absorpt_coefficient_mu 1.092
_exptl_absorpt_correction_T_max 0.8005
_exptl_absorpt_correction_T_min 0.6562
_exptl_absorpt_correction_type multi-scan
_exptl_absorpt_process_details '(SADABS; Sheldrick, 1996)'
_exptl_crystal_colour colourless
_exptl_crystal_density_diffrn 1.784
_exptl_crystal_density_method 'not measured'
_exptl_crystal_description plane
_exptl_crystal_F_000 1352
_exptl_crystal_size_max 0.40
_exptl_crystal_size_mid 0.33
_exptl_crystal_size_min 0.21
_refine_diff_density_max 0.880
_refine_diff_density_min -0.609
_refine_ls_extinction_coef 0.0034(4)
_refine_ls_extinction_expression Fc^*^=kFc[1+0.001xFc^2^\l^3^/sin(2\q)]^-1/4^
_refine_ls_extinction_method 'SHELXL97 (Sheldrick, 1997)'
_refine_ls_goodness_of_fit_ref 1.019
_refine_ls_hydrogen_treatment constr
_refine_ls_matrix_type full
_refine_ls_number_parameters 187
_refine_ls_number_reflns 2495
_refine_ls_number_restraints 0
_refine_ls_restrained_S_all 1.019
_refine_ls_R_factor_all 0.0359
_refine_ls_R_factor_gt 0.0354
_refine_ls_shift/su_max 0.000
_refine_ls_shift/su_mean 0.000
_refine_ls_structure_factor_coef Fsqd
_refine_ls_weighting_details 'calc w = 1/[\s^2^(Fo^2^)+(0.0667P)^2^+16.0815P] where P=(Fo^2^+2Fc^2^)/3'
_refine_ls_weighting_scheme calc
_refine_ls_wR_factor_gt 0.1225
_refine_ls_wR_factor_ref 0.1229
_reflns_number_gt 2450
_reflns_number_total 2495
_reflns_threshold_expression I>2\s(I)
_cod_data_source_file bq2015.cif
_cod_data_source_block I
_cod_original_sg_symbol_H-M 'C 2/c'
_cod_database_code 2213680
_cod_database_fobs_code 2213680

loop_
_symmetry_equiv_pos_as_xyz
'x, y, z'
'-x, y, -z+1/2'
'x+1/2, y+1/2, z'
'-x+1/2, y+1/2, -z+1/2'
'-x, -y, -z'
'x, -y, z-1/2'
'-x+1/2, -y+1/2, -z'
'x+1/2, -y+1/2, z-1/2'

loop_
_atom_site_type_symbol
_atom_site_label
_atom_site_fract_x
_atom_site_fract_y
_atom_site_fract_z
_atom_site_U_iso_or_equiv
_atom_site_adp_type
_atom_site_calc_flag
_atom_site_refinement_flags
_atom_site_occupancy
Sn Sn1 1.0000 0.33855(4) 0.7500 0.04796(19) Uani d S 1
O O1 1.0921(3) 0.4420(6) 0.8900(3) 0.0671(12) Uani d . 1
O O2 1.0826(4) 0.4129(8) 1.0028(3) 0.0948(18) Uani d . 1
O O3 0.9970(3) 0.3046(6) 0.8849(3) 0.0675(12) Uani d . 1
O O4 0.9294(3) 0.0724(7) 0.6688(4) 0.0773(14) Uani d . 1
O O5 0.8183(3) -0.0046(7) 0.6531(4) 0.0850(15) Uani d . 1
O O6 0.8782(3) 0.2146(6) 0.7289(3) 0.0673(12) Uani d . 1
N N1 1.0582(3) 0.3864(7) 0.9290(3) 0.0609(13) Uani d . 1
N N2 0.8730(3) 0.0901(7) 0.6818(3) 0.0572(12) Uani d . 1
N N3 0.9363(3) 0.6016(7) 0.7803(3) 0.0571(12) Uani d . 1
C C1 0.9745(4) 0.7370(8) 0.8257(4) 0.0579(14) Uani d . 1
H H1 1.0235 0.7541 0.8343 0.069 Uiso calc R 1
C C2 0.9464(4) 0.8528(7) 0.8605(4) 0.0557(14) Uani d . 1
H H2 0.9758 0.9452 0.8910 0.067 Uiso calc R 1
C C3 0.8639(4) 0.5857(9) 0.7678(4) 0.0625(15) Uani d . 1
H H3 0.8347 0.4953 0.7349 0.075 Uiso calc R 1
C C4 0.8316(4) 0.6929(8) 0.8002(4) 0.0582(14) Uani d . 1
H H4 0.7821 0.6751 0.7898 0.070 Uiso calc R 1
C C5 0.8742(4) 0.8307(7) 0.8497(4) 0.0509(13) Uani d . 1
C C6 0.8427(3) 0.9443(7) 0.8910(4) 0.0511(12) Uani d . 1
C C7 0.7945(4) 0.8780(8) 0.9188(4) 0.0560(14) Uani d . 1
H H7 0.7821 0.7622 0.9127 0.067 Uiso calc R 1
C C8 0.7654(4) 0.9871(9) 0.9554(4) 0.0624(15) Uani d . 1
H H8 0.7331 0.9433 0.9738 0.075 Uiso calc R 1
C C9 0.7820(4) 1.1524(7) 0.9653(4) 0.0508(13) Uani d . 1
H H9 0.7616 1.2226 0.9905 0.061 Uiso calc R 1
C C10 0.8271(5) 1.2168(10) 0.9397(6) 0.078(2) Uani d . 1
H H10 0.8371 1.3336 0.9460 0.093 Uiso calc R 1
C C11 0.8606(5) 1.1178(9) 0.9033(5) 0.0704(19) Uani d . 1
H H11 0.8941 1.1661 0.8876 0.084 Uiso calc R 1

loop_
_atom_site_aniso_label
_atom_site_aniso_U_11
_atom_site_aniso_U_22
_atom_site_aniso_U_33
_atom_site_aniso_U_12
_atom_site_aniso_U_13
_atom_site_aniso_U_23
Sn1 0.0310(3) 0.0253(2) 0.0368(3) 0.000 0.02356(19) 0.000
O1 0.062(3) 0.070(3) 0.076(3) -0.012(2) 0.038(2) 0.001(2)
O2 0.123(5) 0.095(4) 0.052(3) -0.010(4) 0.031(3) -0.005(3)
O3 0.070(3) 0.073(3) 0.071(3) -0.017(2) 0.043(2) -0.005(2)
O4 0.082(3) 0.066(3) 0.104(4) -0.002(3) 0.060(3) -0.016(3)
O5 0.077(3) 0.076(3) 0.093(4) -0.033(3) 0.033(3) -0.018(3)
O6 0.074(3) 0.058(2) 0.084(3) -0.011(2) 0.051(3) -0.019(2)
N1 0.068(3) 0.057(3) 0.058(3) -0.001(3) 0.030(3) 0.002(2)
N2 0.061(3) 0.050(3) 0.063(3) -0.006(2) 0.032(2) -0.005(2)
N3 0.063(3) 0.056(3) 0.065(3) 0.001(2) 0.041(3) -0.003(2)
C1 0.062(4) 0.050(3) 0.076(4) -0.006(3) 0.046(3) -0.006(3)
C2 0.060(4) 0.051(3) 0.069(4) -0.007(2) 0.041(3) -0.007(3)
C3 0.059(4) 0.063(4) 0.068(4) -0.002(3) 0.033(3) -0.016(3)
C4 0.053(3) 0.062(3) 0.063(3) 0.000(3) 0.030(3) -0.012(3)
C5 0.056(3) 0.051(3) 0.055(3) 0.004(2) 0.034(3) 0.001(2)
C6 0.054(3) 0.051(3) 0.055(3) 0.002(2) 0.032(3) -0.002(2)
C7 0.058(3) 0.054(3) 0.066(3) -0.003(3) 0.038(3) -0.008(3)
C8 0.060(4) 0.073(4) 0.070(4) -0.002(3) 0.043(3) -0.005(3)
C9 0.056(3) 0.051(3) 0.061(3) 0.007(2) 0.040(3) -0.011(2)
C10 0.101(6) 0.053(4) 0.109(6) -0.005(4) 0.074(5) -0.015(4)
C11 0.093(5) 0.052(3) 0.100(5) -0.008(3) 0.073(5) -0.013(3)

loop_
_atom_type_symbol
_atom_type_description
_atom_type_scat_dispersion_real
_atom_type_scat_dispersion_imag
_atom_type_scat_source
C C 0.0033 0.0016 'International Tables Vol C Tables 4.2.6.8 and 6.1.1.4'
H H 0.0000 0.0000 'International Tables Vol C Tables 4.2.6.8 and 6.1.1.4'
N N 0.0061 0.0033 'International Tables Vol C Tables 4.2.6.8 and 6.1.1.4'
O O 0.0106 0.0060 'International Tables Vol C Tables 4.2.6.8 and 6.1.1.4'
Sn Sn -0.6537 1.4246 'International Tables Vol C Tables 4.2.6.8 and 6.1.1.4'

loop_
_geom_angle_atom_site_label_1
_geom_angle_atom_site_label_2
_geom_angle_atom_site_label_3
_geom_angle_site_symmetry_1
_geom_angle_site_symmetry_3
_geom_angle
_geom_angle_publ_flag
O1 Sn1 O3 . . 51.33(15) yes
O1 Sn1 O4 . . 143.24(17) yes
O1 Sn1 O6 . . 118.72(15) yes
O3 Sn1 O4 . . 102.50(16) yes
O6 Sn1 O3 . . 67.87(16) yes
O6 Sn1 O4 . . 50.34(15) yes
O1 Sn1 O6 2_756 . 77.00(17) ?
O6 Sn1 O6 2_756 . 134.1(2) ?
O1 Sn1 O3 2_756 . 133.95(16) ?
O6 Sn1 O3 2_756 . 107.13(17) ?
O1 Sn1 O3 . 2_756 133.95(16) ?
O1 Sn1 O3 2_756 2_756 51.33(15) ?
O6 Sn1 O3 2_756 2_756 67.86(16) ?
O6 Sn1 O3 . 2_756 107.13(17) ?
O3 Sn1 O3 . 2_756 167.9(2) ?
O1 Sn1 O4 . 2_756 74.51(18) ?
O1 Sn1 O4 2_756 2_756 143.24(18) ?
O6 Sn1 O4 2_756 2_756 50.34(15) ?
O6 Sn1 O4 . 2_756 90.19(17) ?
O3 Sn1 O4 . 2_756 67.15(17) ?
O3 Sn1 O4 2_756 2_756 102.50(16) ?
O1 Sn1 O4 2_756 . 74.51(18) ?
O6 Sn1 O4 2_756 . 90.19(17) ?
O1 Sn1 O1 . 2_756 141.7(2) ?
O1 Sn1 O6 . 2_756 77.00(17) ?
O1 Sn1 O6 2_756 2_756 118.72(15) ?
O3 Sn1 O4 2_756 . 67.15(17) ?
O4 Sn1 O4 2_756 . 70.9(3) ?
N1 O1 Sn1 . . 97.6(4) ?
N1 O3 Sn1 . . 95.5(3) ?
N2 O4 Sn1 . . 95.6(3) ?
N2 O6 Sn1 . . 99.1(3) ?
O2 N1 O3 . . 122.7(6) ?
O2 N1 O1 . . 121.7(6) ?
O3 N1 O1 . . 115.6(5) ?
O5 N2 O6 . . 121.5(6) ?
O5 N2 O4 . . 123.7(6) ?
O6 N2 O4 . . 114.8(5) ?
C1 N3 C3 . . 115.0(5) ?
N3 C1 C2 . . 124.6(6) ?
N3 C1 H1 . . 117.7 ?
C2 C1 H1 . . 117.7 ?
C1 C2 C5 . . 119.4(6) ?
C1 C2 H2 . . 120.3 ?
C5 C2 H2 . . 120.3 ?
C4 C3 N3 . . 124.5(6) ?
C4 C3 H3 . . 117.8 ?
N3 C3 H3 . . 117.8 ?
C3 C4 C5 . . 118.9(6) ?
C3 C4 H4 . . 120.6 ?
C5 C4 H4 . . 120.6 ?
C2 C5 C4 . . 117.5(5) ?
C2 C5 C6 . . 122.0(5) ?
C4 C5 C6 . . 120.5(6) ?
C11 C6 C7 . . 118.3(6) ?
C11 C6 C5 . . 121.4(5) ?
C7 C6 C5 . . 120.3(5) ?
C8 C7 C6 . . 118.8(6) ?
C8 C7 H7 . . 120.6 ?
C6 C7 H7 . . 120.6 ?
C9 C8 C7 . . 122.1(6) ?
C9 C8 H8 . . 118.9 ?
C7 C8 H8 . . 118.9 ?
C10 C9 C8 . . 119.9(6) ?
C10 C9 H9 . . 120.0 ?
C8 C9 H9 . . 120.0 ?
C9 C10 C11 . . 122.7(7) ?
C9 C10 H10 . . 118.6 ?
C11 C10 H10 . . 118.6 ?
C10 C11 C6 . . 118.1(6) ?
C10 C11 H11 . . 120.9 ?
C6 C11 H11 . . 120.9 ?

loop_
_geom_bond_atom_site_label_1
_geom_bond_atom_site_label_2
_geom_bond_site_symmetry_2
_geom_bond_distance
_geom_bond_publ_flag
Sn1 O1 . 2.466(5) yes
Sn1 O3 . 2.514(5) yes
Sn1 O4 . 2.552(5) yes
Sn1 O6 . 2.485(5) yes
Sn1 O1 2_756 2.466(5) ?
Sn1 O6 2_756 2.485(5) ?
Sn1 O3 2_756 2.514(5) ?
Sn1 O4 2_756 2.552(5) ?
O1 N1 . 1.278(7) ?
O2 N1 . 1.213(7) ?
O3 N1 . 1.271(7) ?
O4 N2 . 1.276(7) ?
O5 N2 . 1.215(7) ?
O6 N2 . 1.269(7) ?
N3 C1 . 1.336(8) ?
N3 C3 . 1.367(8) ?
C1 C2 . 1.374(8) ?
C1 H1 . 0.9300 ?
C2 C5 . 1.379(9) ?
C2 H2 . 0.9300 ?
C3 C4 . 1.359(9) ?
C3 H3 . 0.9300 ?
C4 C5 . 1.402(9) ?
C4 H4 . 0.9300 ?
C5 C6 . 1.490(8) ?
C6 C11 . 1.393(9) ?
C6 C7 . 1.395(8) ?
C7 C8 . 1.377(8) ?
C7 H7 . 0.9300 ?
C8 C9 . 1.324(9) ?
C8 H8 . 0.9300 ?
C9 C10 . 1.306(10) ?
C9 H9 . 0.9300 ?
C10 C11 . 1.390(9) ?
C10 H10 . 0.9300 ?
C11 H11 . 0.9300 ?

loop_
_geom_hbond_atom_site_label_D
_geom_hbond_atom_site_label_H
_geom_hbond_atom_site_label_A
_geom_hbond_distance_DH
_geom_hbond_distance_HA
_geom_hbond_distance_DA
_geom_hbond_angle_DHA
_geom_hbond_publ_flag
C3 H3 O6 0.93 2.38 3.032(8) 127 yes
C1 H1 O1 0.93 2.74 3.100(8) 104 yes
